data_4123971
loop_
_publ_author_name
'Stitzer, K.E.'
'El Abed, A.'
'Darriet, J.'
'zur Loye, H.C.'

_publ_section_title
;
 Growth of Sr6 Rh5 O15 single crystals from high-temperature solutions:
 structure determination using the traditional 3-D and the 4-D superspace
 group methods and magnetic measurements on oriented single crystals
;
_journal_name_full 'Journal of the American Chemical Society'
_journal_page_first 8790
_journal_page_last 8796
_journal_volume 123
_journal_year 2001
_chemical_formula_sum Sr6
_chemical_name_systematic 'Sr6 Rh5 O15'
_space_group_IT_number 165
_symmetry_space_group_name_Hall '-P 3 2"c'
_symmetry_space_group_name_H-M 'P -3 c 1'
_cell_angle_alpha 90
_cell_angle_beta 90
_cell_angle_gamma 120
_cell_formula_units_Z 1
_cell_length_a 9.6517
_cell_length_b 9.6517
_cell_length_c 4.3493
_cell_volume 350.879
_citation_journal_id_ASTM JACSAT
_cod_data_source_file Stitzer_JACSAT_2001_1124.cif
_cod_data_source_block Sr6
_cod_original_cell_volume 350.8792
_cod_database_code 4123971

loop_
_symmetry_equiv_pos_as_xyz
x,y,z
-y,x-y,z
-x+y,-x,z
y,x,-z+1/2
-x,-x+y,-z+1/2
x-y,-y,-z+1/2
-x,-y,-z
y,-x+y,-z
x-y,x,-z
-y,-x,z-1/2
x,x-y,z-1/2
-x+y,y,z-1/2

loop_
_atom_site_label
_atom_site_type_symbol
_atom_site_fract_x
_atom_site_fract_y
_atom_site_fract_z
_atom_site_occupancy
_atom_site_U_iso_or_equiv
Sr2 Sr 0.3517 0 0.25 0.5 0.0
Sr1 Sr 0.3243 0 0.25 0.5 0.0
